data_2217204
loop_
_publ_author_name
'Jasinski, Jerry P.'
'Butcher, Ray J.'
'Narayana, B.'
'Swamy, M.T.'
'Yathirajan, H. S.'

_publ_section_title
;
 Redetermination of 4-hydroxybenzaldehyde
;
_journal_coeditor_code LX2042
_journal_issue 1
_journal_name_full 'Acta Crystallographica Section E'
_journal_page_first o187
_journal_page_last o187
_journal_paper_doi 10.1107/S1600536807063659
_journal_volume 64
_journal_year 2008
_chemical_formula_iupac 'C7 H6 O2'
_chemical_formula_moiety 'C7 H6 O2'
_chemical_formula_sum 'C7 H6 O2'
_chemical_formula_weight 122.12
_chemical_melting_point .385E-305
_chemical_name_systematic
;
4-Hydroxybenzaldehyde
;
_space_group_IT_number 14
_symmetry_cell_setting monoclinic
_symmetry_space_group_name_Hall '-P 2ybc'
_symmetry_space_group_name_H-M 'P 1 21/c 1'
_atom_sites_solution_hydrogens geom
_atom_sites_solution_primary direct
_atom_sites_solution_secondary difmap
_cell_angle_alpha 90.00
_cell_angle_beta 112.871(16)
_cell_angle_gamma 90.00
_cell_formula_units_Z 4
_cell_length_a 6.6992(8)
_cell_length_b 13.5550(12)
_cell_length_c 7.1441(11)
_cell_measurement_reflns_used 1669
_cell_measurement_temperature 296(2)
_cell_measurement_theta_max 28.9978
_cell_measurement_theta_min 5.3290
_cell_volume 597.74(15)
_computing_cell_refinement 'CrysAlisPro (Oxford Diffraction, 2007)'
_computing_data_collection 'CrysAlisPro (Oxford Diffraction, 2007)'
_computing_data_reduction 'CrysAlisPro (Oxford Diffraction, 2007)'
_computing_molecular_graphics 'SHELXTL (Bruker, 2000)'
_computing_publication_material 'SHELXTL (Bruker, 2000)'
_computing_structure_refinement 'SHELXL97 (Sheldrick, 1997)'
_computing_structure_solution 'SHELXS97 (Sheldrick, 1997)'
_diffrn_ambient_temperature 296(2)
_diffrn_detector_area_resol_mean 10.5081
_diffrn_measured_fraction_theta_full 0.992
_diffrn_measured_fraction_theta_max 0.992
_diffrn_measurement_device_type 'Oxford Diffraction Gemini R CCD'
_diffrn_measurement_method '\f and \w'
_diffrn_radiation_monochromator graphite
_diffrn_radiation_source 'fine-focus sealed tube'
_diffrn_radiation_type MoK\a
_diffrn_radiation_wavelength 0.71073
_diffrn_reflns_av_R_equivalents 0.0216
_diffrn_reflns_av_sigmaI/netI 0.0240
_diffrn_reflns_limit_h_max 8
_diffrn_reflns_limit_h_min -8
_diffrn_reflns_limit_k_max 16
_diffrn_reflns_limit_k_min -15
_diffrn_reflns_limit_l_max 8
_diffrn_reflns_limit_l_min -8
_diffrn_reflns_number 3559
_diffrn_reflns_theta_full 25.99
_diffrn_reflns_theta_max 25.99
_diffrn_reflns_theta_min 5.47
_diffrn_standards_decay_% <2%
_diffrn_standards_number 0
_exptl_absorpt_coefficient_mu 0.100
_exptl_absorpt_correction_T_max 0.970
_exptl_absorpt_correction_T_min 0.949
_exptl_absorpt_correction_type multi-scan
_exptl_absorpt_process_details '(CrysAlis RED; Oxford Diffraction, 2007)'
_exptl_crystal_colour colourless
_exptl_crystal_density_diffrn 1.357
_exptl_crystal_density_method 'not measured'
_exptl_crystal_description chunk
_exptl_crystal_F_000 256
_exptl_crystal_size_max 0.49
_exptl_crystal_size_mid 0.37
_exptl_crystal_size_min 0.24
_refine_diff_density_max 0.129
_refine_diff_density_min -0.177
_refine_ls_extinction_method none
_refine_ls_goodness_of_fit_ref 1.063
_refine_ls_hydrogen_treatment mixed
_refine_ls_matrix_type full
_refine_ls_number_parameters 86
_refine_ls_number_reflns 1170
_refine_ls_number_restraints 0
_refine_ls_restrained_S_all 1.063
_refine_ls_R_factor_all 0.0558
_refine_ls_R_factor_gt 0.0381
_refine_ls_shift/su_max_lt 0.001
_refine_ls_shift/su_mean <0.001
_refine_ls_structure_factor_coef Fsqd
_refine_ls_weighting_details 'calc w = 1/[\s^2^(Fo^2^)+(0.0680P)^2^] where P=(Fo^2^+2Fc^2^)/3'
_refine_ls_weighting_scheme calc
_refine_ls_wR_factor_gt 0.1063
_refine_ls_wR_factor_ref 0.1170
_reflns_number_gt 841
_reflns_number_total 1170
_reflns_threshold_expression I>2\s(I)
_cod_data_source_file lx2042.cif
_cod_data_source_block I
_cod_original_sg_symbol_H-M 'P 21/c'
_cod_database_code 2217204
_cod_database_fobs_code 2217204

loop_
_symmetry_equiv_pos_as_xyz
'x, y, z'
'-x, y+1/2, -z+1/2'
'-x, -y, -z'
'x, -y-1/2, z-1/2'

loop_
_atom_site_type_symbol
_atom_site_label
_atom_site_fract_x
_atom_site_fract_y
_atom_site_fract_z
_atom_site_U_iso_or_equiv
_atom_site_adp_type
_atom_site_calc_flag
_atom_site_refinement_flags
_atom_site_occupancy
O O1 0.1345(2) 0.72809(8) 0.1335(2) 0.0652(4) Uani d . 1
H H1 0.016(4) 0.7359(17) 0.140(3) 0.092(8) Uiso d . 1
O O2 0.2691(2) 0.26982(8) 0.3786(2) 0.0633(4) Uani d . 1
C C1 0.1834(2) 0.63218(11) 0.1834(2) 0.0458(4) Uani d . 1
C C2 0.3718(2) 0.59530(11) 0.1700(2) 0.0499(4) Uani d . 1
H H2 0.4587 0.6359 0.1284 0.060 Uiso calc R 1
C C3 0.4277(2) 0.49829(11) 0.2187(2) 0.0465(4) Uani d . 1
H H3 0.5542 0.4740 0.2112 0.056 Uiso calc R 1
C C4 0.2990(2) 0.43542(11) 0.2793(2) 0.0417(4) Uani d . 1
C C5 0.1100(2) 0.47379(11) 0.2921(2) 0.0452(4) Uani d . 1
H H5 0.0218 0.4330 0.3317 0.054 Uiso calc R 1
C C6 0.0543(2) 0.57089(11) 0.2467(2) 0.0470(4) Uani d . 1
H H6 -0.0698 0.5959 0.2581 0.056 Uiso calc R 1
C C7 0.3667(3) 0.33405(12) 0.3294(2) 0.0509(4) Uani d . 1
H H7 0.4981 0.3161 0.3235 0.061 Uiso calc R 1

loop_
_atom_site_aniso_label
_atom_site_aniso_U_11
_atom_site_aniso_U_22
_atom_site_aniso_U_33
_atom_site_aniso_U_12
_atom_site_aniso_U_13
_atom_site_aniso_U_23
O1 0.0635(8) 0.0422(7) 0.1018(10) 0.0034(6) 0.0451(7) 0.0091(6)
O2 0.0586(7) 0.0434(7) 0.0917(9) -0.0019(5) 0.0332(7) 0.0049(6)
C1 0.0463(8) 0.0385(8) 0.0547(9) -0.0030(6) 0.0219(7) -0.0039(7)
C2 0.0472(9) 0.0463(9) 0.0636(10) -0.0078(7) 0.0297(8) -0.0039(7)
C3 0.0372(7) 0.0483(9) 0.0582(9) -0.0026(6) 0.0231(7) -0.0089(7)
C4 0.0396(8) 0.0404(8) 0.0447(8) -0.0013(6) 0.0157(6) -0.0058(6)
C5 0.0417(8) 0.0450(9) 0.0536(9) -0.0050(7) 0.0235(7) -0.0012(7)
C6 0.0404(8) 0.0466(9) 0.0593(9) 0.0020(7) 0.0252(7) -0.0018(7)
C7 0.0430(8) 0.0455(9) 0.0648(10) -0.0012(7) 0.0217(8) -0.0055(7)

loop_
_atom_type_symbol
_atom_type_description
_atom_type_scat_dispersion_real
_atom_type_scat_dispersion_imag
_atom_type_scat_source
C C 0.0033 0.0016 'International Tables Vol C Tables 4.2.6.8 and 6.1.1.4'
H H 0.0000 0.0000 'International Tables Vol C Tables 4.2.6.8 and 6.1.1.4'
O O 0.0106 0.0060 'International Tables Vol C Tables 4.2.6.8 and 6.1.1.4'

loop_
_geom_angle_atom_site_label_1
_geom_angle_atom_site_label_2
_geom_angle_atom_site_label_3
_geom_angle
C1 O1 H1 104.4(16)
O1 C1 C2 117.30(14)
O1 C1 C6 122.68(14)
C2 C1 C6 120.02(14)
C3 C2 C1 119.35(14)
C3 C2 H2 120.3
C1 C2 H2 120.3
C2 C3 C4 121.50(14)
C2 C3 H3 119.3
C4 C3 H3 119.3
C3 C4 C5 118.39(13)
C3 C4 C7 118.98(13)
C5 C4 C7 122.62(13)
C6 C5 C4 120.61(13)
C6 C5 H5 119.7
C4 C5 H5 119.7
C5 C6 C1 120.12(14)
C5 C6 H6 119.9
C1 C6 H6 119.9
O2 C7 C4 126.70(15)
O2 C7 H7 116.7
C4 C7 H7 116.7

loop_
_geom_bond_atom_site_label_1
_geom_bond_atom_site_label_2
_geom_bond_distance
O1 C1 1.354(2)
O1 H1 0.82(3)
O2 C7 1.219(2)
C1 C2 1.395(2)
C1 C6 1.395(2)
C2 C3 1.374(2)
C2 H2 0.9300
C3 C4 1.395(2)
C3 H3 0.9300
C4 C5 1.404(2)
C4 C7 1.448(2)
C5 C6 1.372(2)
C5 H5 0.9300
C6 H6 0.9300
C7 H7 0.9300

loop_
_geom_hbond_atom_site_label_D
_geom_hbond_atom_site_label_H
_geom_hbond_atom_site_label_A
_geom_hbond_site_symmetry_A
_geom_hbond_distance_DH
_geom_hbond_distance_HA
_geom_hbond_distance_DA
_geom_hbond_angle_DHA
O1 H1 O2 2 0.82(3) 1.92(3) 2.731(2) 171(2)

loop_
_geom_torsion_atom_site_label_1
_geom_torsion_atom_site_label_2
_geom_torsion_atom_site_label_3
_geom_torsion_atom_site_label_4
_geom_torsion
O1 C1 C2 C3 -179.85(14)
C6 C1 C2 C3 0.3(2)
C1 C2 C3 C4 0.7(2)
C2 C3 C4 C5 -0.8(2)
C2 C3 C4 C7 -179.78(14)
C3 C4 C5 C6 -0.2(2)
C7 C4 C5 C6 178.77(14)
C4 C5 C6 C1 1.2(2)
O1 C1 C6 C5 178.90(14)
C2 C1 C6 C5 -1.2(2)
C3 C4 C7 O2 -177.67(15)
C5 C4 C7 O2 3.4(3)

loop_
_cod_related_entry_id
_cod_related_entry_database
_cod_related_entry_code
1 ChemSpider 123
